data_7133286
loop_
_publ_author_name
'Lachguar, Abdelhak'
'Ye, Christopher Z.'
'Kelly, Sheridon N.'
'Jeanneau, Erwann'
'Del Rosal, Iker'
'Maron, Laurent'
'Veyre, Laurent'
'Thieuleux, Chlo&#xe9;'
'Arnold, John'
'Camp, Cl&#xe9;ment'

_publ_section_title
;
 CO<sub>2</sub> cleavage by tantalum/M (M = iridium, osmium)
 heterobimetallic complexes.
;
_journal_issue 61
_journal_name_full 'Chemical communications (Cambridge, England)'
_journal_page_first 7878
_journal_page_last 7881
_journal_paper_doi 10.1039/d4cc02207f
_journal_volume 60
_journal_year 2024
_chemical_formula_moiety 'C11 H18 O Os'
_chemical_formula_sum 'C11 H18 O Os'
_chemical_formula_weight 356.45
_space_group_crystal_system monoclinic
_space_group_IT_number 14
_space_group_name_Hall '-P 2yn'
_space_group_name_H-M_alt 'P 1 21/n 1'
_atom_sites_solution_hydrogens mixed
_atom_sites_solution_primary dual
_audit_creation_date 2024-06-10
_audit_creation_method
;
Olex2 1.5-ac6-020
(compiled 2024.02.14 svn.r2f8d729c for Rigaku Oxford Diffraction, GUI svn.r6966)
;
_audit_update_record
;
2024-06-10 deposited with the CCDC.	2024-06-26 downloaded from the CCDC.
;
_cell_angle_alpha 90
_cell_angle_beta 101.769(2)
_cell_angle_gamma 90
_cell_formula_units_Z 4
_cell_length_a 8.1490(2)
_cell_length_b 11.0276(2)
_cell_length_c 13.2481(2)
_cell_measurement_reflns_used 20648
_cell_measurement_temperature 100.0(3)
_cell_measurement_theta_max 30.3780
_cell_measurement_theta_min 2.4220
_cell_volume 1165.50(4)
_computing_cell_refinement 'CrysAlisPro 1.171.43.105a (Rigaku OD, 2024)'
_computing_data_collection 'CrysAlisPro system (CCD 43.105a 64-bit (release 11-01-2024))'
_computing_data_reduction 'CrysAlisPro 1.171.43.105a (Rigaku OD, 2024)'
_computing_molecular_graphics 'Olex2 1.5-ac6-020 (Dolomanov et al., 2009)'
_computing_publication_material 'Olex2 1.5-ac6-020 (Dolomanov et al., 2009)'
_computing_structure_refinement 'SHELXL 2018/3 (Sheldrick, 2015)'
_computing_structure_solution 'SHELXT  (Sheldrick, 2015)'
_diffrn_ambient_environment N~2~
_diffrn_ambient_temperature 100.0(3)
_diffrn_detector 'Hybrid Pixel Array Detector'
_diffrn_detector_area_resol_mean 10.0000
_diffrn_detector_type 'HyPix-Arc 100'
_diffrn_measured_fraction_theta_full 1.000
_diffrn_measured_fraction_theta_max 0.888
_diffrn_measurement_details
;
List of Runs (angles in degrees, time in seconds):

  # Type    Start    End  Width  t~exp~   \w     \q     \k     \f   Frames
#--------------------------------------------------------------------------
  1  \w     -6.00  39.00   0.50    1.68    --    7.11  57.00-180.00   90
  2  \w    -19.00  39.00   0.50    1.68    --   -6.25  57.00-150.00  116
  3  \w     -6.00  39.00   0.50    1.68    --    7.11  57.00-120.00   90
  4  \w    -60.00   7.00   0.50    1.68    --   -6.25 -57.00 -90.00  134
  5  \w    -85.00 -40.00   0.50    1.68    --   -6.25 -19.00-150.00   90
  6  \w    -85.00 -44.00   0.50    1.68    --   -6.25 -18.00 -35.00   82
  7  \w      1.00  86.00   0.50    1.68    --    7.11  18.00 132.00  170
  8  \w      1.00  73.00   0.50    1.68    --   -6.25  18.00 132.00  144
  9  \w     -4.00  42.00   0.50    1.68    --    7.11 -99.00 -30.00   92
 10  \w     -4.00  42.00   0.50    1.68    --    7.11 -99.00-180.00   92
 11  \w     -4.00  42.00   0.50    1.68    --    7.11 -99.00  60.00   92
 12  \w     -4.00  42.00   0.50    1.68    --    7.11 -99.00 120.00   92
 13  \w    -73.00 -48.00   0.50    1.68    --    7.11 -19.00  60.00   50
 14  \w    -73.00 -40.00   0.50    1.68    --    7.11 -19.00  30.00   66
 15  \w    -72.00 -44.00   0.50    1.68    --    7.11 -18.00 -35.00   56
;
_diffrn_measurement_device 'four-circle diffractometer'
_diffrn_measurement_device_type 'XtaLAB Synergy, Dualflex, HyPix-Arc 100'
_diffrn_measurement_method '\w scans'
_diffrn_orient_matrix_type 'CrysAlisPro convention (1999,Acta A55,543-557)'
_diffrn_orient_matrix_UB_11 -0.0862945000
_diffrn_orient_matrix_UB_12 -0.0100409000
_diffrn_orient_matrix_UB_13 -0.0206514000
_diffrn_orient_matrix_UB_21 -0.0137231000
_diffrn_orient_matrix_UB_22 -0.0117520000
_diffrn_orient_matrix_UB_23 0.0502575000
_diffrn_orient_matrix_UB_31 -0.0165004000
_diffrn_orient_matrix_UB_32 0.0624391000
_diffrn_orient_matrix_UB_33 0.0061190000
_diffrn_radiation_monochromator mirror
_diffrn_radiation_probe x-ray
_diffrn_radiation_type 'Mo K\a'
_diffrn_radiation_wavelength 0.71073
_diffrn_reflns_av_R_equivalents 0.0526
_diffrn_reflns_av_unetI/netI 0.0250
_diffrn_reflns_Laue_measured_fraction_full 1.000
_diffrn_reflns_Laue_measured_fraction_max 0.888
_diffrn_reflns_limit_h_max 11
_diffrn_reflns_limit_h_min -10
_diffrn_reflns_limit_k_max 14
_diffrn_reflns_limit_k_min -15
_diffrn_reflns_limit_l_max 18
_diffrn_reflns_limit_l_min -18
_diffrn_reflns_number 26457
_diffrn_reflns_point_group_measured_fraction_full 1.000
_diffrn_reflns_point_group_measured_fraction_max 0.888
_diffrn_reflns_theta_full 25.242
_diffrn_reflns_theta_max 30.382
_diffrn_reflns_theta_min 2.424
_diffrn_source 'micro-focus sealed X-ray tube'
_diffrn_source_type 'PhotonJet (Mo) X-ray Source'
_exptl_absorpt_coefficient_mu 10.904
_exptl_absorpt_correction_T_max 1.00000
_exptl_absorpt_correction_T_min 0.48052
_exptl_absorpt_correction_type multi-scan
_exptl_absorpt_process_details
;
CrysAlisPro 1.171.43.105a (Rigaku Oxford Diffraction, 2024)
Empirical absorption correction using spherical harmonics,
implemented in SCALE3 ABSPACK scaling algorithm.
;
_exptl_crystal_colour colourless
_exptl_crystal_colour_primary colourless
_exptl_crystal_density_diffrn 2.031
_exptl_crystal_description block
_exptl_crystal_F_000 672
_exptl_crystal_size_max 0.27
_exptl_crystal_size_mid 0.223
_exptl_crystal_size_min 0.191
_refine_diff_density_max 1.410
_refine_diff_density_min -1.838
_refine_diff_density_rms 0.160
_refine_ls_extinction_coef 0.00155(15)
_refine_ls_extinction_expression Fc^*^=kFc[1+0.001xFc^2^\l^3^/sin(2\q)]^-1/4^
_refine_ls_extinction_method 'SHELXL-2018/3 (Sheldrick 2018)'
_refine_ls_goodness_of_fit_ref 1.126
_refine_ls_hydrogen_treatment mixed
_refine_ls_matrix_type full
_refine_ls_number_parameters 133
_refine_ls_number_reflns 3126
_refine_ls_number_restraints 2
_refine_ls_restrained_S_all 1.126
_refine_ls_R_factor_all 0.0231
_refine_ls_R_factor_gt 0.0212
_refine_ls_shift/su_max 0.002
_refine_ls_shift/su_mean 0.000
_refine_ls_structure_factor_coef Fsqd
_refine_ls_weighting_details 'w=1/[\s^2^(Fo^2^)+(0.0232P)^2^+1.3111P] where P=(Fo^2^+2Fc^2^)/3'
_refine_ls_weighting_scheme calc
_refine_ls_wR_factor_gt 0.0497
_refine_ls_wR_factor_ref 0.0503
_reflns_Friedel_coverage 0.000
_reflns_number_gt 2903
_reflns_number_total 3126
_reflns_threshold_expression 'I > 2\s(I)'
_cod_data_source_file d4cc02207f2.cif
_cod_data_source_block al143_2_autored
_cod_depositor_comments 'Adding full bibliography for 7133285--7133286.cif.'
_cod_database_code 7133286
_shelx_shelxl_version_number 2018/3
_chemical_oxdiff_formula 'C44 H60 O4 Os4 '
_shelx_space_group_comment
;
The symmetry employed for this shelxl refinement is uniquely defined
by the following loop, which should always be used as a source of
symmetry information in preference to the above space-group names.
They are only intended as comments.
;
_shelx_estimated_absorpt_t_max 0.230
_shelx_estimated_absorpt_t_min 0.157
_olex2_refinement_description
;
1. Fixed Uiso
 At 1.5 times of:
  All C(H,H,H) groups
2. Uiso/Uaniso restraints and constraints
HA \\sim HB \\sim HC: within 1.7A with sigma of 0.02 and sigma for terminal
atoms of 0.08 within 1.7A
3. Rigid body (RIGU) restrains
 C10
 with sigma for 1-2 distances of 0.004 and sigma for 1-3 distances of 0.004
 C9
 with sigma for 1-2 distances of 0.004 and sigma for 1-3 distances of 0.004
 C8
 with sigma for 1-2 distances of 0.004 and sigma for 1-3 distances of 0.004
 C7
 with sigma for 1-2 distances of 0.004 and sigma for 1-3 distances of 0.004
 C11
 with sigma for 1-2 distances of 0.004 and sigma for 1-3 distances of 0.004
4. Others
 Fixed Uiso: HA(0.035) HB(0.035) HC(0.035)
5.a Idealised Me refined as rotating group:
 C7(H7A,H7B,H7C), C8(H8A,H8B,H8C), C9(H9A,H9B,H9C), C10(H10A,H10B,H10C),
 C11(H11A,H11B,H11C)
;
_olex2_exptl_crystal_mounting_method 'The crystal was mounted on a mylar loop in perfluoroether oil'
_olex2_submission_original_sample_id AL143_2
_olex2_submission_special_instructions 'No special instructions were received'
_oxdiff_exptl_absorpt_empirical_details
;
Empirical correction (ABSPACK) includes:
- Absorption correction using spherical harmonics
- Frame scaling
;
_oxdiff_exptl_absorpt_empirical_full_max 1.402
_oxdiff_exptl_absorpt_empirical_full_min 0.724

loop_
_space_group_symop_operation_xyz
'x, y, z'
'-x+1/2, y+1/2, -z+1/2'
'-x, -y, -z'
'x-1/2, -y-1/2, z-1/2'

loop_
_atom_site_label
_atom_site_type_symbol
_atom_site_fract_x
_atom_site_fract_y
_atom_site_fract_z
_atom_site_U_iso_or_equiv
_atom_site_adp_type
_atom_site_occupancy
_atom_site_site_symmetry_order
_atom_site_calc_flag
_atom_site_refinement_flags_posn
_atom_site_refinement_flags_adp
_atom_site_refinement_flags_occupancy
_atom_site_disorder_assembly
_atom_site_disorder_group
Os1 Os 0.52658(2) 0.81359(2) 0.69177(2) 0.01391(6) Uani 1 1 d . . . . .
HA H 0.700(5) 0.774(4) 0.751(3) 0.035 Uiso 1 1 d . U . . .
HB H 0.679(5) 0.900(4) 0.687(3) 0.035 Uiso 1 1 d . U . . .
HC H 0.484(5) 0.946(4) 0.678(3) 0.035 Uiso 1 1 d . U . . .
O1 O 0.4742(3) 0.8745(2) 0.90463(17) 0.0282(5) Uani 1 1 d . . . . .
C1 C 0.4970(4) 0.8522(3) 0.8229(2) 0.0192(6) Uani 1 1 d . . . . .
C2 C 0.3256(4) 0.7893(3) 0.5453(2) 0.0146(5) Uani 1 1 d . . . . .
C3 C 0.2843(4) 0.7132(3) 0.6244(2) 0.0146(5) Uani 1 1 d . . . . .
C4 C 0.4193(4) 0.6272(2) 0.6545(2) 0.0131(5) Uani 1 1 d . . . . .
C5 C 0.5399(4) 0.6488(3) 0.5914(2) 0.0139(5) Uani 1 1 d . . . . .
C6 C 0.4836(4) 0.7497(2) 0.5247(2) 0.0147(5) Uani 1 1 d . . . . .
C7 C 0.2160(4) 0.8862(3) 0.4871(2) 0.0228(6) Uani 1 1 d . . . . .
H7A H 0.147042 0.922331 0.531778 0.034 Uiso 1 1 calc R U . . .
H7B H 0.143212 0.850588 0.426319 0.034 Uiso 1 1 calc R U . . .
H7C H 0.286333 0.949108 0.465231 0.034 Uiso 1 1 calc R U . . .
C8 C 0.1230(4) 0.7123(3) 0.6618(3) 0.0231(6) Uani 1 1 d . . . . .
H8A H 0.145011 0.690935 0.735096 0.035 Uiso 1 1 calc R U . . .
H8B H 0.046682 0.652542 0.622437 0.035 Uiso 1 1 calc R U . . .
H8C H 0.071490 0.792936 0.652231 0.035 Uiso 1 1 calc R U . . .
C9 C 0.4184(4) 0.5221(3) 0.7259(2) 0.0208(6) Uani 1 1 d . . . . .
H9A H 0.534011 0.499933 0.757279 0.031 Uiso 1 1 calc R U . . .
H9B H 0.362306 0.452900 0.687070 0.031 Uiso 1 1 calc R U . . .
H9C H 0.358337 0.544736 0.780074 0.031 Uiso 1 1 calc R U . . .
C10 C 0.6902(4) 0.5715(3) 0.5886(2) 0.0208(6) Uani 1 1 d . . . . .
H10A H 0.768962 0.616633 0.555959 0.031 Uiso 1 1 calc R U . . .
H10B H 0.654807 0.497628 0.548982 0.031 Uiso 1 1 calc R U . . .
H10C H 0.745166 0.549552 0.659128 0.031 Uiso 1 1 calc R U . . .
C11 C 0.5618(5) 0.7948(3) 0.4388(2) 0.0224(7) Uani 1 1 d . . . . .
H11A H 0.541368 0.882041 0.429466 0.034 Uiso 1 1 calc R U . . .
H11B H 0.512345 0.752143 0.374879 0.034 Uiso 1 1 calc R U . . .
H11C H 0.682789 0.779626 0.455713 0.034 Uiso 1 1 calc R U . . .

loop_
_atom_site_aniso_label
_atom_site_aniso_U_11
_atom_site_aniso_U_22
_atom_site_aniso_U_33
_atom_site_aniso_U_23
_atom_site_aniso_U_13
_atom_site_aniso_U_12
Os1 0.01734(8) 0.01366(8) 0.00914(7) -0.00033(3) -0.00103(5) -0.00564(4)
O1 0.0329(14) 0.0360(14) 0.0164(11) -0.0082(10) 0.0065(10) -0.0016(11)
C1 0.0199(15) 0.0151(14) 0.0201(15) -0.0004(11) -0.0016(12) -0.0014(12)
C2 0.0186(14) 0.0120(12) 0.0107(12) -0.0034(10) -0.0030(11) -0.0022(11)
C3 0.0146(14) 0.0171(13) 0.0108(12) -0.0055(10) -0.0005(11) -0.0042(11)
C4 0.0174(13) 0.0084(13) 0.0118(12) -0.0028(9) -0.0010(10) -0.0054(10)
C5 0.0152(13) 0.0140(13) 0.0104(12) -0.0017(10) -0.0023(10) -0.0028(11)
C6 0.0181(14) 0.0134(13) 0.0112(12) -0.0019(9) -0.0005(11) -0.0052(10)
C7 0.0282(17) 0.0172(14) 0.0184(14) -0.0012(11) -0.0060(12) 0.0034(12)
C8 0.0205(16) 0.0283(16) 0.0215(16) -0.0069(13) 0.0063(13) -0.0024(13)
C9 0.0247(16) 0.0173(14) 0.0186(14) 0.0032(11) -0.0002(12) -0.0064(12)
C10 0.0160(14) 0.0212(15) 0.0238(15) -0.0020(12) 0.0006(12) -0.0001(12)
C11 0.0323(18) 0.0199(15) 0.0164(15) 0.0028(11) 0.0082(13) -0.0053(13)

loop_
_atom_type_symbol
_atom_type_description
_atom_type_scat_dispersion_real
_atom_type_scat_dispersion_imag
_atom_type_scat_source
C C 0.0033 0.0016 'International Tables Vol C Tables 4.2.6.8 and 6.1.1.4'
H H 0.0000 0.0000 'International Tables Vol C Tables 4.2.6.8 and 6.1.1.4'
O O 0.0106 0.0060 'International Tables Vol C Tables 4.2.6.8 and 6.1.1.4'
Os Os -1.2165 7.6030 'International Tables Vol C Tables 4.2.6.8 and 6.1.1.4'

loop_
_exptl_crystal_face_index_h
_exptl_crystal_face_index_k
_exptl_crystal_face_index_l
_exptl_crystal_face_perp_dist
0 -1 1 0.0875
0 1 -1 0.1033
0 1 -2 0.1098
0 1 1 0.0991
0 -1 -1 0.1175
-1 2 -2 0.1040
1 -2 2 0.0961
0 2 1 0.1057
1 0 2 0.1020
1 -1 2 0.1044
0 -2 -1 0.1223
-1 0 -2 0.1054
-1 2 -1 0.1075
-1 -1 -2 0.1109
1 1 2 0.1066
-1 0 -1 0.1023
-2 2 -1 0.1083
-1 -2 -2 0.1162
1 0 1 0.0937
1 2 2 0.1169
2 0 1 0.0890
-2 0 -1 0.1053
-2 -2 -1 0.1077
-1 1 0 0.1218
-2 1 0 0.1248
-2 -1 0 0.1076
2 1 0 0.1223
-2 -2 1 0.1097
-2 1 1 0.1481
2 0 -1 0.1148
2 2 -1 0.1362
0 -1 0 0.1152
1 0 -1 0.1143
-1 2 1 0.1275
-1 -2 1 0.1004
-1 0 1 0.1574
1 1 -2 0.1201
-1 -2 2 0.1053
1 -1 -2 0.1301
-1 -6 17 0.1008
-3 6 17 0.1246

loop_
_geom_angle_atom_site_label_1
_geom_angle_atom_site_label_2
_geom_angle_atom_site_label_3
_geom_angle
_geom_angle_site_symmetry_1
_geom_angle_site_symmetry_3
_geom_angle_publ_flag
HA Os1 HB 63(2) . . ?
HA Os1 HC 120(2) . . ?
HB Os1 HC 65(2) . . ?
C1 Os1 HA 82.2(15) . . ?
C1 Os1 HB 99.0(15) . . ?
C1 Os1 HC 79.8(15) . . ?
C1 Os1 C2 128.00(12) . . ?
C1 Os1 C3 102.17(12) . . ?
C1 Os1 C4 107.27(12) . . ?
C1 Os1 C5 139.95(12) . . ?
C1 Os1 C6 163.33(12) . . ?
C2 Os1 HA 146.0(15) . . ?
C2 Os1 HB 117.9(15) . . ?
C2 Os1 HC 84.3(16) . . ?
C3 Os1 HA 134.2(16) . . ?
C3 Os1 HB 154.4(15) . . ?
C3 Os1 HC 105.2(17) . . ?
C3 Os1 C2 36.65(10) . . ?
C3 Os1 C6 61.38(10) . . ?
C4 Os1 HA 97.5(16) . . ?
C4 Os1 HB 144.8(15) . . ?
C4 Os1 HC 142.2(17) . . ?
C4 Os1 C2 61.80(10) . . ?
C4 Os1 C3 37.21(10) . . ?
C4 Os1 C5 37.03(10) . . ?
C4 Os1 C6 61.89(10) . . ?
C5 Os1 HA 85.7(15) . . ?
C5 Os1 HB 109.1(15) . . ?
C5 Os1 HC 137.9(15) . . ?
C5 Os1 C2 61.32(10) . . ?
C5 Os1 C3 61.49(10) . . ?
C5 Os1 C6 36.84(10) . . ?
C6 Os1 HA 110.8(15) . . ?
C6 Os1 HB 96.4(15) . . ?
C6 Os1 HC 101.1(15) . . ?
C6 Os1 C2 36.70(10) . . ?
O1 C1 Os1 178.0(3) . . ?
C3 C2 Os1 71.47(16) . . ?
C3 C2 C6 108.2(2) . . ?
C3 C2 C7 126.0(3) . . ?
C6 C2 Os1 71.47(16) . . ?
C6 C2 C7 125.5(3) . . ?
C7 C2 Os1 126.9(2) . . ?
C2 C3 Os1 71.88(16) . . ?
C2 C3 C4 107.9(2) . . ?
C2 C3 C8 126.7(3) . . ?
C4 C3 Os1 70.21(15) . . ?
C4 C3 C8 125.1(3) . . ?
C8 C3 Os1 128.5(2) . . ?
C3 C4 Os1 72.58(15) . . ?
C3 C4 C9 125.5(3) . . ?
C5 C4 Os1 72.16(15) . . ?
C5 C4 C3 107.7(2) . . ?
C5 C4 C9 126.1(3) . . ?
C9 C4 Os1 128.37(19) . . ?
C4 C5 Os1 70.80(15) . . ?
C4 C5 C6 108.5(2) . . ?
C4 C5 C10 125.5(3) . . ?
C6 C5 Os1 72.11(16) . . ?
C6 C5 C10 125.8(3) . . ?
C10 C5 Os1 127.4(2) . . ?
C2 C6 Os1 71.83(16) . . ?
C2 C6 C11 125.4(3) . . ?
C5 C6 Os1 71.04(16) . . ?
C5 C6 C2 107.7(2) . . ?
C5 C6 C11 126.3(3) . . ?
C11 C6 Os1 129.1(2) . . ?
C2 C7 H7A 109.5 . . ?
C2 C7 H7B 109.5 . . ?
C2 C7 H7C 109.5 . . ?
H7A C7 H7B 109.5 . . ?
H7A C7 H7C 109.5 . . ?
H7B C7 H7C 109.5 . . ?
C3 C8 H8A 109.5 . . ?
C3 C8 H8B 109.5 . . ?
C3 C8 H8C 109.5 . . ?
H8A C8 H8B 109.5 . . ?
H8A C8 H8C 109.5 . . ?
H8B C8 H8C 109.5 . . ?
C4 C9 H9A 109.5 . . ?
C4 C9 H9B 109.5 . . ?
C4 C9 H9C 109.5 . . ?
H9A C9 H9B 109.5 . . ?
H9A C9 H9C 109.5 . . ?
H9B C9 H9C 109.5 . . ?
C5 C10 H10A 109.5 . . ?
C5 C10 H10B 109.5 . . ?
C5 C10 H10C 109.5 . . ?
H10A C10 H10B 109.5 . . ?
H10A C10 H10C 109.5 . . ?
H10B C10 H10C 109.5 . . ?
C6 C11 H11A 109.5 . . ?
C6 C11 H11B 109.5 . . ?
C6 C11 H11C 109.5 . . ?
H11A C11 H11B 109.5 . . ?
H11A C11 H11C 109.5 . . ?
H11B C11 H11C 109.5 . . ?

loop_
_geom_bond_atom_site_label_1
_geom_bond_atom_site_label_2
_geom_bond_distance
_geom_bond_site_symmetry_2
_geom_bond_publ_flag
Os1 HA 1.53(4) . ?
Os1 HB 1.58(4) . ?
Os1 HC 1.51(4) . ?
Os1 C1 1.851(3) . ?
Os1 C2 2.286(3) . ?
Os1 C3 2.280(3) . ?
Os1 C4 2.249(3) . ?
Os1 C5 2.267(3) . ?
Os1 C6 2.281(3) . ?
O1 C1 1.162(4) . ?
C2 C3 1.435(4) . ?
C2 C6 1.438(4) . ?
C2 C7 1.501(4) . ?
C3 C4 1.445(4) . ?
C3 C8 1.497(4) . ?
C4 C5 1.434(4) . ?
C4 C9 1.496(4) . ?
C5 C6 1.437(4) . ?
C5 C10 1.499(4) . ?
C6 C11 1.498(4) . ?
C7 H7A 0.9800 . ?
C7 H7B 0.9800 . ?
C7 H7C 0.9800 . ?
C8 H8A 0.9800 . ?
C8 H8B 0.9800 . ?
C8 H8C 0.9800 . ?
C9 H9A 0.9800 . ?
C9 H9B 0.9800 . ?
C9 H9C 0.9800 . ?
C10 H10A 0.9800 . ?
C10 H10B 0.9800 . ?
C10 H10C 0.9800 . ?
C11 H11A 0.9800 . ?
C11 H11B 0.9800 . ?
C11 H11C 0.9800 . ?

loop_
_geom_torsion_atom_site_label_1
_geom_torsion_atom_site_label_2
_geom_torsion_atom_site_label_3
_geom_torsion_atom_site_label_4
_geom_torsion
_geom_torsion_site_symmetry_1
_geom_torsion_site_symmetry_2
_geom_torsion_site_symmetry_3
_geom_torsion_site_symmetry_4
_geom_torsion_publ_flag
Os1 C2 C3 C4 -61.32(18) . . . . ?
Os1 C2 C3 C8 125.0(3) . . . . ?
Os1 C2 C6 C5 62.36(19) . . . . ?
Os1 C2 C6 C11 -125.5(3) . . . . ?
Os1 C3 C4 C5 -64.10(18) . . . . ?
Os1 C3 C4 C9 125.1(3) . . . . ?
Os1 C4 C5 C6 -62.68(19) . . . . ?
Os1 C4 C5 C10 122.8(3) . . . . ?
Os1 C5 C6 C2 -62.87(19) . . . . ?
Os1 C5 C6 C11 125.1(3) . . . . ?
C2 C3 C4 Os1 62.39(19) . . . . ?
C2 C3 C4 C5 -1.7(3) . . . . ?
C2 C3 C4 C9 -172.5(3) . . . . ?
C3 C2 C6 Os1 -62.40(19) . . . . ?
C3 C2 C6 C5 0.0(3) . . . . ?
C3 C2 C6 C11 172.1(3) . . . . ?
C3 C4 C5 Os1 64.37(18) . . . . ?
C3 C4 C5 C6 1.7(3) . . . . ?
C3 C4 C5 C10 -172.8(3) . . . . ?
C4 C5 C6 Os1 61.84(19) . . . . ?
C4 C5 C6 C2 -1.0(3) . . . . ?
C4 C5 C6 C11 -173.1(3) . . . . ?
C6 C2 C3 Os1 62.40(19) . . . . ?
C6 C2 C3 C4 1.1(3) . . . . ?
C6 C2 C3 C8 -172.6(3) . . . . ?
C7 C2 C3 Os1 -122.7(3) . . . . ?
C7 C2 C3 C4 176.0(3) . . . . ?
C7 C2 C3 C8 2.3(5) . . . . ?
C7 C2 C6 Os1 122.6(3) . . . . ?
C7 C2 C6 C5 -175.0(3) . . . . ?
C7 C2 C6 C11 -2.8(5) . . . . ?
C8 C3 C4 Os1 -123.8(3) . . . . ?
C8 C3 C4 C5 172.1(3) . . . . ?
C8 C3 C4 C9 1.3(4) . . . . ?
C9 C4 C5 Os1 -124.9(3) . . . . ?
C9 C4 C5 C6 172.4(3) . . . . ?
C9 C4 C5 C10 -2.1(4) . . . . ?
C10 C5 C6 Os1 -123.7(3) . . . . ?
C10 C5 C6 C2 173.4(3) . . . . ?
C10 C5 C6 C11 1.4(5) . . . . ?

loop_
_exptl_oxdiff_crystal_face_indexfrac_h
_exptl_oxdiff_crystal_face_indexfrac_k
_exptl_oxdiff_crystal_face_indexfrac_l
_exptl_oxdiff_crystal_face_x
_exptl_oxdiff_crystal_face_y
_exptl_oxdiff_crystal_face_z
-0.0012 -1.0003 0.9999 -0.0105 0.0620 -0.0563
0.0012 1.0003 -0.9999 0.0105 -0.0620 0.0563
0.0019 1.0011 -2.0001 0.0311 -0.1123 0.0502
-0.0001 0.9988 1.0006 -0.0307 0.0385 0.0685
0.0001 -0.9988 -1.0006 0.0307 -0.0385 -0.0685
-0.9972 2.0013 -2.0014 0.1073 -0.1104 0.1292
0.9972 -2.0013 2.0014 -0.1073 0.1104 -0.1292
0.0004 1.9984 1.0009 -0.0408 0.0268 0.1309
0.9982 -0.0022 2.0020 -0.1275 0.0869 -0.0044
0.9977 -1.0017 2.0017 -0.1174 0.0987 -0.0668
-0.0004 -1.9984 -1.0009 0.0408 -0.0268 -0.1309
-0.9982 0.0022 -2.0020 0.1275 -0.0869 0.0044
-0.9978 2.0005 -1.0011 0.0867 -0.0601 0.1353
-0.9988 -0.9974 -2.0023 0.1376 -0.0752 -0.0580
0.9988 0.9974 2.0023 -0.1376 0.0752 0.0580
-0.9989 0.0014 -1.0018 0.1069 -0.0367 0.0104
-1.9974 2.0012 -1.0027 0.1730 -0.0465 0.1518
-0.9993 -1.9970 -2.0027 0.1476 -0.0635 -0.1205
0.9989 -0.0014 1.0018 -0.1069 0.0367 -0.0104
0.9993 1.9970 2.0027 -0.1476 0.0635 0.1205
1.9985 -0.0021 1.0033 -0.1932 0.0230 -0.0270
-1.9985 0.0021 -1.0033 0.1932 -0.0230 0.0270
-1.9996 -1.9970 -1.0040 0.2133 0.0005 -0.0978
-0.9991 1.0002 -0.0012 0.0762 0.0019 0.0789
-1.9987 1.0009 -0.0028 0.1625 0.0155 0.0955
-1.9998 -0.9982 -0.0034 0.1827 0.0390 -0.0294
1.9998 0.9982 0.0034 -0.1827 -0.0390 0.0294
-2.0010 -1.9985 0.9965 0.1722 0.1010 -0.0857
-1.9994 1.0002 0.9974 0.1419 0.0658 0.1015
1.9999 -0.0006 -0.9971 -0.1520 -0.0776 -0.0391
2.0010 1.9985 -0.9965 -0.1722 -0.1010 0.0857
-0.0005 -0.9996 -0.0003 0.0101 0.0117 -0.0624
1.0003 0.0001 -0.9987 -0.0657 -0.0639 -0.0226
-0.9992 1.9991 0.9993 0.0455 0.0404 0.1474
-1.0014 -1.9992 0.9980 0.0859 0.0874 -0.1022
-1.0003 -0.0001 0.9987 0.0657 0.0639 0.0226
1.0015 1.0004 -1.9986 -0.0552 -0.1259 0.0337
-1.0021 -2.0000 1.9983 0.0653 0.1377 -0.0961
1.0004 -0.9987 -1.9992 -0.0350 -0.1025 -0.0911
-1.3697 -5.8593 17.2513 -0.1792 0.9547 -0.2377
-3.0266 6.0108 17.1687 -0.1537 0.8338 0.5303
